data_4328450
loop_
_publ_author_name
'Yi Ren'
'Thomas Baumgartner'

_publ_contact_author
;
    Thomas Baumgartner
    Department of Chemistry
    University of Calgary
    2500 University Drive N.W.
    Calgary, Alberta, Canada T2N 1N4  
;
_publ_contact_author_email ' thomas.baumgartner@ucalgary.ca '
_publ_contact_author_phone ' (403)220-3039 '
_publ_section_title
;
 Structure-Property Studies Toward the Stimuli-Responsive Behavior of
 Benzyl-Phospholium Acenes
;
_journal_name_full 'Inorganic Chemistry'
_journal_page_first 2669
_journal_page_last 2678
_journal_paper_doi 10.1021/ic2026335
_journal_volume 51
_journal_year 2012
_chemical_formula_moiety 'C21 H11 F5 P S2 , C H Cl3, Br'
_chemical_formula_sum 'C22 H12 Br Cl3 F5 P S2'
_chemical_formula_weight 652.68
_chemical_name_systematic
;
 ?
;
_space_group_IT_number 2
_symmetry_cell_setting triclinic
_symmetry_space_group_name_Hall '-P 1'
_symmetry_space_group_name_H-M 'P -1'
_atom_sites_solution_hydrogens geom
_atom_sites_solution_primary direct
_atom_sites_solution_secondary difmap
_audit_creation_date 2011-09-26T16:34:02-00:00
_audit_creation_method 'WinGX routine CIF_UPDATE'
_cell_angle_alpha 68.464(2)
_cell_angle_beta 70.6040(10)
_cell_angle_gamma 67.185(2)
_cell_formula_units_Z 2
_cell_length_a 10.0170(2)
_cell_length_b 11.6590(3)
_cell_length_c 12.7350(4)
_cell_measurement_reflns_used 5359
_cell_measurement_temperature 173(2)
_cell_measurement_theta_max 27.485
_cell_measurement_theta_min 0.998
_cell_volume 1243.60(6)
_computing_cell_refinement 'HKL DENZO (Otwinowski & Minor, 1997)'
_computing_data_collection 'COLLECT (Hooft, 1998)'
_computing_data_reduction 'SCALEPACK (Otwinowski & Minor, 1997)'
_computing_molecular_graphics 'ORTEP-3 (Farrugia, 1997)'
_computing_publication_material 'SHELXL-97 (Sheldrick, 2008)'
_computing_structure_refinement 'SHELXL-97 (Sheldrick, 1997)'
_computing_structure_solution 'SIR92 (Altomare et al., 1991)'
_diffrn_ambient_temperature 173(2)
_diffrn_measured_fraction_theta_full 0.99
_diffrn_measured_fraction_theta_max 0.99
_diffrn_measurement_device_type 'Bruker APEX2 CCD'
_diffrn_measurement_method ' \w and \f'
_diffrn_radiation_monochromator graphite
_diffrn_radiation_type MoK\a
_diffrn_radiation_wavelength 0.71073
_diffrn_reflns_av_R_equivalents 0.0285
_diffrn_reflns_av_unetI/netI 0.0359
_diffrn_reflns_limit_h_max 12
_diffrn_reflns_limit_h_min -12
_diffrn_reflns_limit_k_max 15
_diffrn_reflns_limit_k_min -15
_diffrn_reflns_limit_l_max 16
_diffrn_reflns_limit_l_min -16
_diffrn_reflns_number 10688
_diffrn_reflns_theta_full 27.55
_diffrn_reflns_theta_max 27.55
_diffrn_reflns_theta_min 1.76
_exptl_absorpt_coefficient_mu 2.256
_exptl_absorpt_correction_T_max 0.8059
_exptl_absorpt_correction_T_min 0.7735
_exptl_absorpt_correction_type multi-scan
_exptl_absorpt_process_details 'SORTAV: (Blessing, 1997)'
_exptl_crystal_density_diffrn 1.743
_exptl_crystal_F_000 644
_exptl_crystal_size_max 0.12
_exptl_crystal_size_mid 0.11
_exptl_crystal_size_min 0.1
_refine_diff_density_max 0.6
_refine_diff_density_min -0.533
_refine_diff_density_rms 0.088
_refine_ls_extinction_method none
_refine_ls_goodness_of_fit_ref 1.099
_refine_ls_hydrogen_treatment constr
_refine_ls_matrix_type full
_refine_ls_number_parameters 307
_refine_ls_number_reflns 5686
_refine_ls_number_restraints 0
_refine_ls_restrained_S_all 1.099
_refine_ls_R_factor_all 0.0552
_refine_ls_R_factor_gt 0.0416
_refine_ls_shift/su_max 0
_refine_ls_shift/su_mean 0
_refine_ls_structure_factor_coef Fsqd
_refine_ls_weighting_details 'calc w=1/[\s^2^(Fo^2^)+(0.0156P)^2^+2.8195P] where P=(Fo^2^+2Fc^2^)/3'
_refine_ls_weighting_scheme calc
_refine_ls_wR_factor_gt 0.0824
_refine_ls_wR_factor_ref 0.0949
_reflns_number_gt 4806
_reflns_number_total 5686
_reflns_threshold_expression >2sigma(I)
_cod_data_source_file ic2026335_si_002_2.cif
_cod_data_source_block 1c
_cod_database_code 4328450

loop_
_symmetry_equiv_pos_as_xyz
'x, y, z'
'-x, -y, -z'

loop_
_atom_site_label
_atom_site_type_symbol
_atom_site_fract_x
_atom_site_fract_y
_atom_site_fract_z
_atom_site_U_iso_or_equiv
_atom_site_adp_type
_atom_site_occupancy
_atom_site_symmetry_multiplicity
_atom_site_calc_flag
_atom_site_refinement_flags
C1 C 0.1467(4) 0.5331(3) 0.5791(3) 0.0372(8) Uani 1 1 d .
H1 H 0.0538 0.5944 0.5663 0.045 Uiso 1 1 calc R
C2 C 0.2097(3) 0.4250(3) 0.5411(3) 0.0296(7) Uani 1 1 d .
H2 H 0.1661 0.4012 0.4996 0.035 Uiso 1 1 calc R
C3 C 0.3486(3) 0.3525(3) 0.5712(3) 0.0232(6) Uani 1 1 d .
C4 C 0.3871(3) 0.4073(3) 0.6322(3) 0.0249(6) Uani 1 1 d .
C5 C 0.5290(3) 0.3358(3) 0.6653(3) 0.0267(6) Uani 1 1 d .
C6 C 0.6021(3) 0.2221(3) 0.6323(3) 0.0256(6) Uani 1 1 d .
C7 C 0.7432(4) 0.1585(4) 0.6605(3) 0.0357(8) Uani 1 1 d .
H7 H 0.8088 0.0794 0.6446 0.043 Uiso 1 1 calc R
C8 C 0.7723(4) 0.2252(4) 0.7131(3) 0.0408(9) Uani 1 1 d .
H8 H 0.8619 0.1978 0.7381 0.049 Uiso 1 1 calc R
C10 C 0.5888(3) 0.2120(3) 0.4088(3) 0.0257(6) Uani 1 1 d .
C11 C 0.7392(4) 0.1440(3) 0.3855(3) 0.0336(8) Uani 1 1 d .
H11 H 0.7884 0.0911 0.447 0.04 Uiso 1 1 calc R
C12 C 0.8162(4) 0.1546(3) 0.2716(3) 0.0446(10) Uani 1 1 d .
H12 H 0.9186 0.1077 0.2546 0.054 Uiso 1 1 calc R
C13 C 0.7448(5) 0.2331(4) 0.1824(3) 0.0464(10) Uani 1 1 d .
H13 H 0.7991 0.2414 0.1044 0.056 Uiso 1 1 calc R
C14 C 0.5957(5) 0.2995(4) 0.2054(3) 0.0439(9) Uani 1 1 d .
H14 H 0.5474 0.3522 0.1434 0.053 Uiso 1 1 calc R
C15 C 0.5153(4) 0.2896(3) 0.3198(3) 0.0330(7) Uani 1 1 d .
H15 H 0.4124 0.3351 0.3364 0.04 Uiso 1 1 calc R
C20 C 0.4304(3) 0.0656(3) 0.6287(3) 0.0255(6) Uani 1 1 d .
H20A H 0.3633 0.0655 0.5865 0.031 Uiso 1 1 calc R
H20B H 0.5172 -0.0129 0.6267 0.031 Uiso 1 1 calc R
C21 C 0.3500(3) 0.0606(3) 0.7526(3) 0.0235(6) Uani 1 1 d .
C22 C 0.1986(3) 0.1197(3) 0.7819(3) 0.0272(6) Uani 1 1 d .
C23 C 0.1227(3) 0.1122(3) 0.8954(3) 0.0289(7) Uani 1 1 d .
C24 C 0.1973(4) 0.0433(3) 0.9833(3) 0.0315(7) Uani 1 1 d .
C25 C 0.3478(4) -0.0181(3) 0.9578(3) 0.0311(7) Uani 1 1 d .
C26 C 0.4220(3) -0.0077(3) 0.8432(3) 0.0280(7) Uani 1 1 d .
C31 C 0.2093(4) 0.3704(4) 0.1212(3) 0.0441(9) Uani 1 1 d .
H31 H 0.2489 0.3002 0.1873 0.053 Uiso 1 1 calc R
S1 S 0.25343(10) 0.54672(8) 0.65274(8) 0.0364(2) Uani 1 1 d .
S2 S 0.63153(11) 0.36447(9) 0.73020(8) 0.0378(2) Uani 1 1 d .
P1 P 0.49284(8) 0.20683(7) 0.55605(7) 0.02209(16) Uani 1 1 d .
F1 F 0.1212(2) 0.1843(2) 0.69932(16) 0.0363(5) Uani 1 1 d .
F2 F -0.0248(2) 0.1702(2) 0.92041(18) 0.0415(5) Uani 1 1 d .
F3 F 0.1228(2) 0.0351(2) 1.09326(17) 0.0446(5) Uani 1 1 d .
F4 F 0.4199(2) -0.0877(2) 1.04332(17) 0.0449(5) Uani 1 1 d .
F5 F 0.5682(2) -0.06811(19) 0.82121(16) 0.0373(5) Uani 1 1 d .
Br1 Br 0.19229(4) 0.17553(3) 0.41391(3) 0.03415(10) Uani 1 1 d .
Cl1 Cl 0.15550(16) 0.51897(11) 0.15076(12) 0.0685(3) Uani 1 1 d .
Cl2 Cl 0.05926(16) 0.34279(14) 0.10668(13) 0.0765(4) Uani 1 1 d .
Cl3 Cl 0.35162(15) 0.36756(13) -0.00509(10) 0.0728(4) Uani 1 1 d .

loop_
_atom_site_aniso_label
_atom_site_aniso_U_11
_atom_site_aniso_U_22
_atom_site_aniso_U_33
_atom_site_aniso_U_23
_atom_site_aniso_U_13
_atom_site_aniso_U_12
C1 0.0253(16) 0.0296(17) 0.052(2) -0.0122(15) -0.0084(15) -0.0027(13)
C2 0.0273(16) 0.0285(16) 0.0312(17) -0.0074(13) -0.0081(13) -0.0061(13)
C3 0.0216(14) 0.0209(13) 0.0243(15) -0.0089(11) -0.0020(11) -0.0035(11)
C4 0.0258(15) 0.0207(14) 0.0262(15) -0.0084(12) 0.0004(12) -0.0084(12)
C5 0.0304(16) 0.0287(15) 0.0226(15) -0.0065(12) -0.0025(12) -0.0137(13)
C6 0.0243(15) 0.0258(15) 0.0240(15) -0.0048(12) -0.0033(12) -0.0085(12)
C7 0.0274(17) 0.0379(18) 0.0361(19) -0.0044(15) -0.0110(14) -0.0060(14)
C8 0.0323(18) 0.047(2) 0.043(2) -0.0035(17) -0.0151(16) -0.0145(16)
C10 0.0301(16) 0.0234(14) 0.0227(15) -0.0090(12) 0.0030(12) -0.0121(12)
C11 0.0324(17) 0.0239(15) 0.0347(18) -0.0092(13) 0.0023(14) -0.0056(13)
C12 0.044(2) 0.0319(18) 0.046(2) -0.0175(16) 0.0157(17) -0.0144(16)
C13 0.058(2) 0.048(2) 0.033(2) -0.0193(17) 0.0159(18) -0.0292(19)
C14 0.059(3) 0.053(2) 0.0263(18) -0.0067(16) -0.0042(17) -0.032(2)
C15 0.0380(18) 0.0361(18) 0.0274(17) -0.0090(14) -0.0028(14) -0.0173(15)
C20 0.0259(15) 0.0234(14) 0.0256(15) -0.0086(12) -0.0035(12) -0.0060(12)
C21 0.0270(15) 0.0200(13) 0.0227(15) -0.0084(11) 0.0006(12) -0.0092(11)
C22 0.0273(16) 0.0280(15) 0.0261(16) -0.0063(12) -0.0031(12) -0.0115(13)
C23 0.0237(15) 0.0290(16) 0.0307(17) -0.0123(13) 0.0038(13) -0.0091(13)
C24 0.0372(18) 0.0301(16) 0.0215(15) -0.0099(13) 0.0048(13) -0.0112(14)
C25 0.0330(17) 0.0312(16) 0.0236(16) -0.0043(13) -0.0052(13) -0.0078(14)
C26 0.0271(16) 0.0262(15) 0.0271(16) -0.0098(12) -0.0015(12) -0.0057(12)
C31 0.050(2) 0.038(2) 0.038(2) -0.0045(16) -0.0091(17) -0.0138(17)
S1 0.0319(4) 0.0278(4) 0.0498(5) -0.0220(4) -0.0009(4) -0.0055(3)
S2 0.0425(5) 0.0442(5) 0.0369(5) -0.0097(4) -0.0127(4) -0.0214(4)
P1 0.0212(4) 0.0207(3) 0.0220(4) -0.0073(3) -0.0020(3) -0.0049(3)
F1 0.0252(9) 0.0479(12) 0.0318(10) -0.0086(9) -0.0077(8) -0.0079(8)
F2 0.0241(10) 0.0472(12) 0.0421(12) -0.0165(10) 0.0056(8) -0.0063(9)
F3 0.0480(13) 0.0489(12) 0.0238(10) -0.0141(9) 0.0098(9) -0.0123(10)
F4 0.0447(12) 0.0522(13) 0.0234(10) -0.0027(9) -0.0077(9) -0.0069(10)
F5 0.0267(10) 0.0399(11) 0.0311(10) -0.0086(8) -0.0036(8) 0.0011(8)
Br1 0.03290(18) 0.02914(17) 0.03127(18) -0.00851(13) -0.00591(13) -0.00080(13)
Cl1 0.0862(9) 0.0485(6) 0.0765(8) -0.0217(6) -0.0175(7) -0.0226(6)
Cl2 0.0761(9) 0.0749(9) 0.0941(10) -0.0208(7) -0.0225(7) -0.0382(7)
Cl3 0.0680(8) 0.0746(8) 0.0436(6) -0.0056(6) 0.0046(5) -0.0125(6)

loop_
_atom_type_symbol
_atom_type_description
_atom_type_scat_dispersion_real
_atom_type_scat_dispersion_imag
_atom_type_scat_source
C C 0.0033 0.0016 'International Tables Vol C Tables 4.2.6.8 and 6.1.1.4'
H H 0 0 'International Tables Vol C Tables 4.2.6.8 and 6.1.1.4'
S S 0.1246 0.1234 'International Tables Vol C Tables 4.2.6.8 and 6.1.1.4'
P P 0.1023 0.0942 'International Tables Vol C Tables 4.2.6.8 and 6.1.1.4'
F F 0.0171 0.0103 'International Tables Vol C Tables 4.2.6.8 and 6.1.1.4'
Br Br -0.2901 2.4595 'International Tables Vol C Tables 4.2.6.8 and 6.1.1.4'
Cl Cl 0.1484 0.1585 'International Tables Vol C Tables 4.2.6.8 and 6.1.1.4'

loop_
_geom_angle_atom_site_label_1
_geom_angle_atom_site_label_2
_geom_angle_atom_site_label_3
_geom_angle
C2 C1 S1 112.6(3)
C2 C1 H1 123.7
S1 C1 H1 123.7
C1 C2 C3 111.4(3)
C1 C2 H2 124.3
C3 C2 H2 124.3
C4 C3 C2 113.2(3)
C4 C3 P1 107.9(2)
C2 C3 P1 139.0(3)
C3 C4 C5 115.1(3)
C3 C4 S1 111.1(2)
C5 C4 S1 133.8(2)
C6 C5 C4 114.3(3)
C6 C5 S2 111.6(2)
C4 C5 S2 134.0(2)
C5 C6 C7 112.7(3)
C5 C6 P1 108.3(2)
C7 C6 P1 138.8(3)
C8 C7 C6 111.1(3)
C8 C7 H7 124.5
C6 C7 H7 124.5
C7 C8 S2 113.5(3)
C7 C8 H8 123.3
S2 C8 H8 123.3
C15 C10 C11 121.1(3)
C15 C10 P1 119.9(2)
C11 C10 P1 118.8(3)
C12 C11 C10 119.1(3)
C12 C11 H11 120.5
C10 C11 H11 120.5
C13 C12 C11 120.3(4)
C13 C12 H12 119.9
C11 C12 H12 119.9
C14 C13 C12 120.6(3)
C14 C13 H13 119.7
C12 C13 H13 119.7
C13 C14 C15 120.2(4)
C13 C14 H14 119.9
C15 C14 H14 119.9
C10 C15 C14 118.7(3)
C10 C15 H15 120.7
C14 C15 H15 120.7
C21 C20 P1 112.5(2)
C21 C20 H20A 109.1
P1 C20 H20A 109.1
C21 C20 H20B 109.1
P1 C20 H20B 109.1
H20A C20 H20B 107.8
C22 C21 C26 116.6(3)
C22 C21 C20 121.4(3)
C26 C21 C20 121.9(3)
F1 C22 C23 118.1(3)
F1 C22 C21 119.9(3)
C23 C22 C21 122.0(3)
F2 C23 C24 119.9(3)
F2 C23 C22 120.1(3)
C24 C23 C22 119.9(3)
F3 C24 C23 119.7(3)
F3 C24 C25 120.5(3)
C23 C24 C25 119.9(3)
F4 C25 C24 120.0(3)
F4 C25 C26 120.9(3)
C24 C25 C26 119.2(3)
F5 C26 C25 117.8(3)
F5 C26 C21 119.8(3)
C25 C26 C21 122.4(3)
Cl2 C31 Cl1 110.8(2)
Cl2 C31 Cl3 110.9(2)
Cl1 C31 Cl3 109.5(2)
Cl2 C31 H31 108.5
Cl1 C31 H31 108.5
Cl3 C31 H31 108.5
C4 S1 C1 91.68(16)
C5 S2 C8 91.07(17)
C6 P1 C3 94.50(14)
C6 P1 C10 110.98(15)
C3 P1 C10 113.16(14)
C6 P1 C20 112.24(14)
C3 P1 C20 112.52(14)
C10 P1 C20 112.25(14)

loop_
_geom_bond_atom_site_label_1
_geom_bond_atom_site_label_2
_geom_bond_distance
C1 C2 1.359(5)
C1 S1 1.720(4)
C1 H1 0.95
C2 C3 1.414(4)
C2 H2 0.95
C3 C4 1.384(4)
C3 P1 1.778(3)
C4 C5 1.454(4)
C4 S1 1.702(3)
C5 C6 1.386(4)
C5 S2 1.698(3)
C6 C7 1.417(4)
C6 P1 1.776(3)
C7 C8 1.351(5)
C7 H7 0.95
C8 S2 1.718(4)
C8 H8 0.95
C10 C15 1.390(5)
C10 C11 1.391(4)
C10 P1 1.792(3)
C11 C12 1.384(5)
C11 H11 0.95
C12 C13 1.381(6)
C12 H12 0.95
C13 C14 1.376(6)
C13 H13 0.95
C14 C15 1.397(5)
C14 H14 0.95
C15 H15 0.95
C20 C21 1.506(4)
C20 P1 1.804(3)
C20 H20A 0.99
C20 H20B 0.99
C21 C22 1.385(4)
C21 C26 1.386(4)
C22 F1 1.335(4)
C22 C23 1.380(4)
C23 F2 1.347(4)
C23 C24 1.373(5)
C24 F3 1.338(3)
C24 C25 1.378(5)
C25 F4 1.336(4)
C25 C26 1.384(4)
C26 F5 1.339(4)
C31 Cl2 1.732(4)
C31 Cl1 1.748(4)
C31 Cl3 1.761(4)
C31 H31 1
